data_7228564
loop_
_publ_author_name
'Carreras, Lucas'
'Rovira, Laura'
'Vaquero, M\'onica'
'Mon, Ignasi'
'Martin, Eddy'
'Benet-Buchholz, Jordi'
'Vidal-Ferran, Anton'

_publ_section_title
;
 Syntheses, characterisation and solid-state study of alkali and ammonium
 BArF salts
;
_journal_issue 52
_journal_name_full 'RSC Adv.'
_journal_page_first 32833
_journal_paper_doi 10.1039/C7RA05928K
_journal_volume 7
_journal_year 2017
_chemical_formula_sum 'C32 H17.44 B F24 Li O2.72'
_chemical_formula_weight 919.17
_chemical_name_systematic LR337
_space_group_crystal_system tetragonal
_space_group_IT_number 85
_space_group_name_Hall '-P 4a'
_space_group_name_H-M_alt 'P 4/n'
_symmetry_space_group_name_Hall '-P 4a'
_symmetry_space_group_name_H-M 'P 4/n :2'
_atom_sites_solution_hydrogens mixed
_audit_creation_method SHELXL-2014/7
_audit_update_record
;
2017-04-25 deposited with the CCDC.
2017-06-21 downloaded from the CCDC.
;
_cell_angle_alpha 90
_cell_angle_beta 90
_cell_angle_gamma 90
_cell_formula_units_Z 2
_cell_length_a 13.5464(8)
_cell_length_b 13.5464(8)
_cell_length_c 9.5297(5)
_cell_measurement_reflns_used 5295
_cell_measurement_temperature 100(2)
_cell_measurement_theta_max 26.15
_cell_measurement_theta_min 2.61
_cell_volume 1748.75(17)
_computing_cell_refinement 'Bruker SAINT'
_computing_data_collection 'Bruker APEX2'
_computing_data_reduction 'Bruker SAINT'
_computing_molecular_graphics 'Bruker SHELXTL'
_computing_publication_material 'Bruker SHELXTL'
_computing_structure_refinement 'SHELXL-2014/7 (Sheldrick, 2014)'
_computing_structure_solution 'SHELXS-97 (Sheldrick 2008)'
_diffrn_ambient_temperature 100(2)
_diffrn_detector_area_resol_mean 512
_diffrn_detector_type '4K CCD area detector APEX II'
_diffrn_measured_fraction_theta_full 1.000
_diffrn_measured_fraction_theta_max 0.998
_diffrn_measurement_device_type 'APEX DUO Kappa 4-axis goniometer'
_diffrn_measurement_method
;
 Fullsphere data collection, phi and omega scans
;
_diffrn_measurement_specimen_support 'magnetic support with MicroMount'
_diffrn_radiation_monochromator 'Quazar MX Multilayer Optics'
_diffrn_radiation_type MoK\a
_diffrn_radiation_wavelength 0.71073
_diffrn_reflns_av_R_equivalents 0.0392
_diffrn_reflns_av_unetI/netI 0.0228
_diffrn_reflns_Laue_measured_fraction_full 1.000
_diffrn_reflns_Laue_measured_fraction_max 0.998
_diffrn_reflns_limit_h_max 17
_diffrn_reflns_limit_h_min -17
_diffrn_reflns_limit_k_max 17
_diffrn_reflns_limit_k_min -17
_diffrn_reflns_limit_l_max 8
_diffrn_reflns_limit_l_min -12
_diffrn_reflns_number 20179
_diffrn_reflns_point_group_measured_fraction_full 1.000
_diffrn_reflns_point_group_measured_fraction_max 0.998
_diffrn_reflns_theta_full 25.242
_diffrn_reflns_theta_max 28.003
_diffrn_reflns_theta_min 2.126
_diffrn_source 'Microfocus source E025 IuS'
_diffrn_source_current 0.6
_diffrn_source_power 50
_diffrn_source_size '0.2 mm x 0.2 mm fine focus'
_diffrn_source_type 'Bruker APEX DUO'
_exptl_absorpt_coefficient_mu 0.196
_exptl_absorpt_correction_T_max 0.986
_exptl_absorpt_correction_T_min 0.921
_exptl_absorpt_correction_type multi-scan
_exptl_absorpt_process_details
; 
 SADABS Version 2008/1 Bruker-Nonius
 Blessing, Acta Cryst. (1995) A51 33-38
;
_exptl_crystal_colour colourless
_exptl_crystal_density_diffrn 1.746
_exptl_crystal_description block
_exptl_crystal_F_000 910
_exptl_crystal_size_max 0.200
_exptl_crystal_size_mid 0.100
_exptl_crystal_size_min 0.070
_refine_diff_density_max 0.432
_refine_diff_density_min -0.440
_refine_diff_density_rms 0.051
_refine_ls_extinction_method none
_refine_ls_goodness_of_fit_ref 1.069
_refine_ls_hydrogen_treatment constr
_refine_ls_matrix_type full
_refine_ls_number_parameters 264
_refine_ls_number_reflns 2113
_refine_ls_number_restraints 527
_refine_ls_restrained_S_all 1.034
_refine_ls_R_factor_all 0.0688
_refine_ls_R_factor_gt 0.0510
_refine_ls_shift/su_max 0.000
_refine_ls_shift/su_mean 0.000
_refine_ls_structure_factor_coef Fsqd
_refine_ls_weighting_details 'w=1/[\s^2^(Fo^2^)+(0.0559P)^2^+1.5779P] where P=(Fo^2^+2Fc^2^)/3'
_refine_ls_weighting_scheme calc
_refine_ls_wR_factor_gt 0.1289
_refine_ls_wR_factor_ref 0.1410
_reflns_Friedel_coverage 0.000
_reflns_number_gt 1599
_reflns_number_total 2113
_reflns_threshold_expression 'I > 2\s(I)'
_cod_data_source_file c7ra05928k2.cif
_cod_data_source_block mo_LR337_0m
_cod_depositor_comments
;
The following automatic conversions were performed:

'_exptl_absorpt_correction_type' value 'Multi-scan' changed to
'multi-scan' according to
/home/data/users/saulius/crontab/automatic-downloads/rss-feeds/RSC/lib/dictionaries/cif_core.dic
dictionary named 'cif_core.dic' version 2.4.2 from 2011-04-26.

Automatic conversion script
Id: cif_fix_values 4973 2017-02-22 13:04:09Z antanas 
;
_cod_original_cell_volume 1748.7(2)
_cod_database_code 7228564
_shelx_shelxl_version_number 2014/7
_shelx_space_group_comment
; 
The symmetry employed for this shelxl refinement is uniquely defined 
by the following loop, which should always be used as a source of 
symmetry information in preference to the above space-group names. 
They are only intended as comments. 
;
_shelx_estimated_absorpt_t_min 0.962
_shelx_estimated_absorpt_t_max 0.986

loop_
_space_group_symop_operation_xyz
'x, y, z'
'-x+1/2, -y+1/2, z'
'-y+1/2, x, z'
'y, -x+1/2, z'
'-x, -y, -z'
'x-1/2, y-1/2, -z'
'y-1/2, -x, -z'
'-y, x-1/2, -z'

loop_
_atom_site_label
_atom_site_type_symbol
_atom_site_fract_x
_atom_site_fract_y
_atom_site_fract_z
_atom_site_U_iso_or_equiv
_atom_site_adp_type
_atom_site_occupancy
_atom_site_site_symmetry_order
_atom_site_calc_flag
_atom_site_refinement_flags_posn
_atom_site_refinement_flags_adp
_atom_site_refinement_flags_occupancy
_atom_site_disorder_assembly
_atom_site_disorder_group
B1 B 0.2500 0.7500 0.0000 0.0212(8) Uani 1 4 d S T P . .
Li1 Li 0.7500 0.7500 0.3401(9) 0.049(2) Uani 1 4 d S T P . .
O1 O 0.7500 0.7500 0.5368(3) 0.0339(7) Uani 1 4 d S T P A .
H1X H 0.7319 0.7942 0.5960 0.051 Uiso 0.5 1 d R U P . .
O2' O 0.7500 0.7500 0.1454(13) 0.052(3) Uani 0.28 4 d S T P A .
H2X' H 0.7198 0.7145 0.0888 0.079 Uiso 0.14 1 d R U P . .
O2 O 0.7589(7) 0.6417(5) 0.2091(6) 0.084(2) Uani 0.36 1 d . . P A .
H2XA H 0.6897 0.6168 0.1443 0.127 Uiso 0.36 1 d R U P . .
H2XB H 0.8023 0.6383 0.1190 0.127 Uiso 0.36 1 d R U P . .
F4" F 0.5857(12) 0.8129(18) 0.430(3) 0.073(8) Uani 0.07 1 d D U P A 1
F5" F 0.518(2) 0.6780(10) 0.367(3) 0.073(9) Uani 0.07 1 d D U P A 1
F6" F 0.4453(17) 0.771(2) 0.514(2) 0.051(7) Uani 0.07 1 d D U P A 1
C7 C 0.41231(16) 1.07873(17) 0.1551(2) 0.0382(5) Uani 1 1 d D . . A 1
F1 F 0.49912(11) 1.11309(13) 0.19944(18) 0.0597(5) Uani 1 1 d . . . A 1
F2 F 0.34382(13) 1.12930(11) 0.2250(2) 0.0699(6) Uani 1 1 d . . . A 1
F3 F 0.40566(14) 1.10706(11) 0.02023(17) 0.0596(5) Uani 1 1 d . . . A 1
C8 C 0.5005(3) 0.7712(4) 0.3985(5) 0.0470(10) Uani 0.62 1 d D U P A 1
F4 F 0.5827(2) 0.7274(2) 0.3382(3) 0.0525(7) Uani 0.55 1 d D U P A 1
F5 F 0.4556(5) 0.6963(5) 0.4560(7) 0.0791(19) Uani 0.55 1 d D U P A 1
F6 F 0.5435(6) 0.8334(7) 0.4932(10) 0.055(2) Uani 0.55 1 d D U P A 1
C1 C 0.3209(12) 0.8177(10) 0.0966(13) 0.0213(13) Uani 0.62 1 d D U P A 1
C2 C 0.3344(9) 0.9194(9) 0.0806(13) 0.0201(13) Uani 0.62 1 d D U P A 1
H2 H 0.2991 0.9538 0.0096 0.024 Uiso 0.62 1 calc R U P A 1
C3 C 0.3990(11) 0.9705(5) 0.1678(13) 0.0270(14) Uani 0.62 1 d D U P A 1
C4 C 0.4547(6) 0.9284(6) 0.2742(9) 0.0323(13) Uani 0.62 1 d D U P A 1
H4 H 0.4984 0.9659 0.3311 0.039 Uiso 0.62 1 calc R U P A 1
C5 C 0.4420(4) 0.8273(5) 0.2914(6) 0.0323(11) Uani 0.62 1 d D U P A 1
C6 C 0.3767(6) 0.7763(8) 0.2064(9) 0.0264(14) Uani 0.62 1 d D U P A 1
H6 H 0.3689 0.7076 0.2236 0.032 Uiso 0.62 1 calc R U P A 1
C8' C 0.4576(7) 0.7712(7) 0.4497(8) 0.0426(14) Uani 0.38 1 d D U P A 2
F4' F 0.5282(11) 0.8110(11) 0.5103(17) 0.057(2) Uani 0.38 1 d . U P A 2
F5' F 0.4811(7) 0.6763(6) 0.4262(10) 0.060(2) Uani 0.38 1 d . U P A 2
F6' F 0.3940(3) 0.7731(4) 0.5522(4) 0.0536(11) Uani 0.38 1 d . U P A 2
C1' C 0.321(2) 0.8152(16) 0.111(2) 0.022(2) Uani 0.38 1 d D U P A 2
C2' C 0.3435(17) 0.9150(16) 0.095(2) 0.025(2) Uani 0.38 1 d D U P A 2
H2' H 0.3154 0.9481 0.0167 0.030 Uiso 0.38 1 calc R U P A 2
C3' C 0.4034(19) 0.9703(7) 0.184(2) 0.0260(19) Uani 0.38 1 d D U P A 2
C4' C 0.4408(11) 0.9166(9) 0.2957(16) 0.032(2) Uani 0.38 1 d D U P A 2
H4' H 0.4822 0.9496 0.3611 0.039 Uiso 0.38 1 calc R U P A 2
C5' C 0.4212(7) 0.8184(8) 0.3171(10) 0.0319(17) Uani 0.38 1 d D U P A 2
C6' C 0.3618(10) 0.7662(12) 0.2256(14) 0.0235(19) Uani 0.38 1 d D U P A 2
H6' H 0.3488 0.6981 0.2408 0.028 Uiso 0.38 1 calc R U P A 2

loop_
_atom_site_aniso_label
_atom_site_aniso_U_11
_atom_site_aniso_U_22
_atom_site_aniso_U_33
_atom_site_aniso_U_23
_atom_site_aniso_U_13
_atom_site_aniso_U_12
B1 0.0230(12) 0.0230(12) 0.0175(18) 0.000 0.000 0.000
Li1 0.056(3) 0.056(3) 0.033(4) 0.000 0.000 0.000
O1 0.0366(10) 0.0366(10) 0.0285(15) 0.000 0.000 0.000
O2' 0.062(5) 0.062(5) 0.033(6) 0.000 0.000 0.000
O2 0.150(7) 0.058(4) 0.045(3) -0.003(3) 0.018(4) -0.010(4)
F4" 0.070(9) 0.074(9) 0.074(9) 0.000(5) -0.007(5) 0.002(5)
F5" 0.071(10) 0.074(10) 0.072(10) 0.004(5) 0.004(5) 0.008(5)
F6" 0.046(10) 0.063(10) 0.044(10) 0.015(9) 0.003(9) 0.023(9)
C7 0.0336(11) 0.0450(13) 0.0362(12) -0.0190(10) 0.0077(9) -0.0130(9)
F1 0.0478(9) 0.0670(10) 0.0642(10) -0.0134(8) -0.0005(8) -0.0329(8)
F2 0.0600(10) 0.0416(9) 0.1082(15) -0.0320(9) 0.0399(10) -0.0108(7)
F3 0.0875(13) 0.0429(8) 0.0484(9) -0.0041(7) -0.0096(8) -0.0207(8)
C8 0.036(2) 0.075(3) 0.029(2) -0.0031(19) -0.0124(17) -0.0005(19)
F4 0.0436(14) 0.0715(18) 0.0424(14) -0.0098(13) -0.0135(12) 0.0204(13)
F5 0.068(3) 0.117(5) 0.052(3) 0.047(4) -0.022(2) -0.011(3)
F6 0.036(2) 0.102(5) 0.026(2) -0.011(3) -0.0135(17) 0.004(3)
C1 0.020(2) 0.032(2) 0.012(3) -0.0019(19) 0.002(2) 0.0052(19)
C2 0.017(3) 0.030(2) 0.013(3) -0.0054(19) -0.0003(17) -0.0017(19)
C3 0.022(2) 0.040(2) 0.019(3) -0.0131(18) 0.005(2) -0.0021(19)
C4 0.023(2) 0.048(2) 0.026(3) -0.0136(19) 0.0024(19) -0.0098(18)
C5 0.024(2) 0.051(2) 0.022(2) -0.0028(17) -0.0011(16) 0.0003(18)
C6 0.023(3) 0.035(3) 0.021(2) 0.0014(19) 0.0029(19) 0.0010(18)
C8' 0.039(3) 0.061(3) 0.028(3) -0.002(3) -0.010(3) 0.008(3)
F4' 0.062(5) 0.074(4) 0.035(4) 0.006(3) -0.026(4) -0.005(3)
F5' 0.082(5) 0.060(3) 0.038(4) -0.014(2) -0.024(3) 0.045(3)
F6' 0.061(3) 0.076(3) 0.0233(17) 0.0100(18) -0.0006(18) 0.017(2)
C1' 0.019(3) 0.030(3) 0.015(4) -0.008(3) 0.003(3) -0.002(3)
C2' 0.020(4) 0.037(3) 0.017(4) -0.001(3) -0.002(3) 0.004(3)
C3' 0.020(3) 0.037(3) 0.021(4) -0.015(3) 0.003(3) -0.006(3)
C4' 0.027(4) 0.049(3) 0.021(3) -0.006(3) -0.003(3) -0.005(3)
C5' 0.027(3) 0.046(3) 0.023(3) 0.002(2) -0.001(3) -0.003(3)
C6' 0.022(4) 0.032(3) 0.016(3) 0.002(3) -0.001(3) -0.001(3)

loop_
_atom_type_symbol
_atom_type_description
_atom_type_scat_dispersion_real
_atom_type_scat_dispersion_imag
_atom_type_scat_source
C C 0.0033 0.0016 'International Tables Vol C Tables 4.2.6.8 and 6.1.1.4'
H H 0.0000 0.0000 'International Tables Vol C Tables 4.2.6.8 and 6.1.1.4'
Li Li -0.0003 0.0001 'International Tables Vol C Tables 4.2.6.8 and 6.1.1.4'
B B 0.0013 0.0007 'International Tables Vol C Tables 4.2.6.8 and 6.1.1.4'
F F 0.0171 0.0103 'International Tables Vol C Tables 4.2.6.8 and 6.1.1.4'
O O 0.0106 0.0060 'International Tables Vol C Tables 4.2.6.8 and 6.1.1.4'

loop_
_geom_angle_atom_site_label_1
_geom_angle_atom_site_label_2
_geom_angle_atom_site_label_3
_geom_angle
_geom_angle_site_symmetry_1
_geom_angle_site_symmetry_3
C1 B1 C1 110.6(10) 8_665 7_565
C1 B1 C1 108.9(5) 8_665 2_565
C1 B1 C1 108.9(5) 7_565 2_565
C1 B1 C1 108.9(5) 8_665 .
C1 B1 C1 108.9(5) 7_565 .
C1 B1 C1 110.6(10) 2_565 .
C1' B1 C1' 113.2(9) . 7_565
C1' B1 C1' 113.2(9) . 8_665
C1' B1 C1' 102.2(16) 7_565 8_665
C1' B1 C1' 102.2(16) . 2_565
C1' B1 C1' 113.2(9) 7_565 2_565
C1' B1 C1' 113.2(9) 8_665 2_565
O2' Li1 O1 180.0 . .
O2' Li1 O2 49.7(3) . .
O1 Li1 O2 130.3(3) . .
O2' Li1 O2 49.7(3) . 4_565
O1 Li1 O2 130.3(3) . 4_565
O2 Li1 O2 65.3(3) . 4_565
O2' Li1 O2 49.7(3) . 3_655
O1 Li1 O2 130.3(3) . 3_655
O2 Li1 O2 65.3(3) . 3_655
O2 Li1 O2 99.4(5) 4_565 3_655
O2' Li1 O2 49.7(3) . 2_665
O1 Li1 O2 130.3(3) . 2_665
O2 Li1 O2 99.4(5) . 2_665
O2 Li1 O2 65.3(3) 4_565 2_665
O2 Li1 O2 65.3(3) 3_655 2_665
O2' Li1 F4 89.6(2) . 2_665
O1 Li1 F4 90.4(2) . 2_665
O2 Li1 F4 92.0(3) . 2_665
O2 Li1 F4 139.2(4) 4_565 2_665
O2 Li1 F4 39.9(2) 3_655 2_665
O2 Li1 F4 87.4(3) 2_665 2_665
O2' Li1 F4 89.6(2) . 4_565
O1 Li1 F4 90.4(2) . 4_565
O2 Li1 F4 139.2(4) . 4_565
O2 Li1 F4 87.4(3) 4_565 4_565
O2 Li1 F4 92.0(3) 3_655 4_565
O2 Li1 F4 39.9(2) 2_665 4_565
F4 Li1 F4 89.996(4) 2_665 4_565
O2' Li1 F4 89.6(2) . 3_655
O1 Li1 F4 90.4(2) . 3_655
O2 Li1 F4 39.9(2) . 3_655
O2 Li1 F4 92.0(3) 4_565 3_655
O2 Li1 F4 87.4(3) 3_655 3_655
O2 Li1 F4 139.2(4) 2_665 3_655
F4 Li1 F4 89.997(4) 2_665 3_655
F4 Li1 F4 179.1(4) 4_565 3_655
O2' Li1 F4 89.5(2) . .
O1 Li1 F4 90.5(2) . .
O2 Li1 F4 87.4(3) . .
O2 Li1 F4 39.9(2) 4_565 .
O2 Li1 F4 139.2(4) 3_655 .
O2 Li1 F4 92.0(3) 2_665 .
F4 Li1 F4 179.1(4) 2_665 .
F4 Li1 F4 89.997(4) 4_565 .
F4 Li1 F4 89.996(4) 3_655 .
O2' Li1 F4" 109.8(6) . .
O1 Li1 F4" 70.2(6) . .
O2 Li1 F4" 122.0(5) . .
O2 Li1 F4" 64.6(6) 4_565 .
O2 Li1 F4" 150.0(7) 3_655 .
O2 Li1 F4" 84.7(7) 2_665 .
F4 Li1 F4" 146.0(5) 2_665 .
F4 Li1 F4" 63.4(5) 4_565 .
F4 Li1 F4" 117.0(5) 3_655 .
F4 Li1 F4" 34.6(4) . .
O2' Li1 F4" 109.8(6) . 4_565
O1 Li1 F4" 70.2(6) . 4_565
O2 Li1 F4" 150.0(7) . 4_565
O2 Li1 F4" 122.0(5) 4_565 4_565
O2 Li1 F4" 84.7(7) 3_655 4_565
O2 Li1 F4" 64.6(6) 2_665 4_565
F4 Li1 F4" 63.4(5) 2_665 4_565
F4 Li1 F4" 34.6(4) 4_565 4_565
F4 Li1 F4" 146.0(5) 3_655 4_565
F4 Li1 F4" 117.0(5) . 4_565
F4" Li1 F4" 83.4(4) . 4_565
O2 O2' O2 81.6(3) 3_655 2_665
O2 O2' O2 135.2(9) 3_655 4_565
O2 O2' O2 81.6(3) 2_665 4_565
O2 O2' Li1 67.6(5) 3_655 .
O2 O2' Li1 67.6(5) 2_665 .
O2 O2' Li1 67.6(5) 4_565 .
F4 O2 Li1 83.1(3) 3_655 .
C8 F4" Li1 123.2(16) . .
F4 F5" C8 68.3(9) . .
F2 C7 F1 106.01(18) . .
F2 C7 F3 106.6(2) . .
F1 C7 F3 105.22(19) . .
F2 C7 C3 112.5(7) . .
F1 C7 C3 115.3(5) . .
F3 C7 C3 110.6(5) . .
F5 C8 F5" 55.6(12) . .
F5 C8 F4" 130.2(13) . .
F5" C8 F4" 107.5(13) . .
F5 C8 F6" 52.3(12) . .
F5" C8 F6" 106.6(13) . .
F4" C8 F6" 107.7(13) . .
F5 C8 F6 113.6(6) . .
F5" C8 F6 131.4(14) . .
F4" C8 F6 38.0(13) . .
F6" C8 F6 72.2(13) . .
F5 C8 F4 102.5(5) . .
F5" C8 F4 49.5(12) . .
F4" C8 F4 64.8(12) . .
F6" C8 F4 142.5(12) . .
F6 C8 F4 101.3(5) . .
F5 C8 C5 115.7(5) . .
F5" C8 C5 115.4(14) . .
F4" C8 C5 113.6(13) . .
F6" C8 C5 105.5(12) . .
F6 C8 C5 111.2(6) . .
F4 C8 C5 111.1(4) . .
F5" F4 C8 62.2(7) . .
F5" F4 O2 133.9(13) . 4_565
C8 F4 O2 136.5(4) . 4_565
F5" F4 Li1 147.0(13) . .
C8 F4 Li1 137.4(3) . .
O2 F4 Li1 56.9(3) 4_565 .
C2 C1 C6 113.8(11) . .
C2 C1 B1 125.1(7) . .
C6 C1 B1 121.1(9) . .
C3 C2 C1 120.5(10) . .
C4 C3 C2 125.1(7) . .
C4 C3 C7 113.6(7) . .
C2 C3 C7 121.3(8) . .
C3 C4 C5 115.1(6) . .
C6 C5 C4 120.2(6) . .
C6 C5 C8 118.8(6) . .
C4 C5 C8 121.0(5) . .
C5 C6 C1 125.3(9) . .
F4' C8' F6' 98.7(9) . .
F4' C8' F5' 108.1(11) . .
F6' C8' F5' 107.5(9) . .
F4' C8' C5' 117.4(11) . .
F6' C8' C5' 113.9(7) . .
F5' C8' C5' 110.2(8) . .
C6' C1' C2' 117.6(18) . .
C6' C1' B1 118.0(14) . .
C2' C1' B1 124.4(12) . .
C3' C2' C1' 125.6(18) . .
C4' C3' C2' 113.5(12) . .
C5' C4' C3' 123.5(11) . .
C4' C5' C6' 121.0(10) . .
C4' C5' C8' 118.4(9) . .
C6' C5' C8' 120.3(10) . .
C5' C6' C1' 118.7(14) . .

loop_
_geom_bond_atom_site_label_1
_geom_bond_atom_site_label_2
_geom_bond_distance
_geom_bond_site_symmetry_2
B1 C1 1.616(14) 8_665
B1 C1 1.616(14) 7_565
B1 C1 1.616(14) 2_565
B1 C1 1.616(14) .
B1 C1' 1.68(2) .
B1 C1' 1.68(2) 7_565
B1 C1' 1.68(2) 8_665
B1 C1' 1.68(2) 2_565
Li1 O2' 1.856(15) .
Li1 O1 1.874(9) .
Li1 O2 1.930(8) .
Li1 O2 1.930(8) 4_565
Li1 O2 1.930(8) 3_655
Li1 O2 1.930(8) 2_665
Li1 F4 2.287(3) 2_665
Li1 F4 2.287(3) 4_565
Li1 F4 2.287(3) 3_655
Li1 F4 2.287(3) .
Li1 F4" 2.53(2) .
Li1 F4" 2.53(2) 4_565
O2' O2 1.593(8) 3_655
O2' O2 1.593(8) 2_665
O2' O2 1.593(8) 4_565
O2 F4 1.478(7) 3_655
F4" C8 1.320(10) .
F5" F4 1.13(3) .
F5" C8 1.319(10) .
F6" C8 1.334(10) .
C7 F2 1.332(3) .
C7 F1 1.334(3) .
C7 F3 1.344(3) .
C7 C3 1.483(6) .
C8 F5 1.303(8) .
C8 F6 1.366(9) .
C8 F4 1.386(6) .
C8 C5 1.500(6) .
F4 O2 1.478(7) 4_565
C1 C2 1.397(6) .
C1 C6 1.409(7) .
C2 C3 1.391(6) .
C3 C4 1.387(7) .
C4 C5 1.389(6) .
C5 C6 1.384(6) .
C8' F4' 1.241(16) .
C8' F6' 1.302(11) .
C8' F5' 1.343(13) .
C8' C5' 1.499(8) .
C1' C6' 1.392(9) .
C1' C2' 1.393(9) .
C2' C3' 1.391(9) .
C3' C4' 1.387(9) .
C4' C5' 1.371(9) .
C5' C6' 1.381(9) .

loop_
_geom_torsion_atom_site_label_1
_geom_torsion_atom_site_label_2
_geom_torsion_atom_site_label_3
_geom_torsion_atom_site_label_4
_geom_torsion
_geom_torsion_site_symmetry_1
_geom_torsion_site_symmetry_4
O2 Li1 O2' O2 -90.001(2) . 3_655
O2 Li1 O2' O2 180.000(1) 4_565 3_655
O2 Li1 O2' O2 90.000(2) 2_665 3_655
F4 Li1 O2' O2 3.0(4) 2_665 3_655
F4 Li1 O2' O2 93.0(4) 4_565 3_655
F4 Li1 O2' O2 -87.0(4) 3_655 3_655
F4 Li1 O2' O2 -177.0(4) . 3_655
F4" Li1 O2' O2 154.4(6) . 3_655
F4" Li1 O2' O2 64.4(6) 4_565 3_655
O2 Li1 O2' O2 179.999(2) . 2_665
O2 Li1 O2' O2 90.000(2) 4_565 2_665
O2 Li1 O2' O2 -90.000(2) 3_655 2_665
F4 Li1 O2' O2 -87.0(4) 2_665 2_665
F4 Li1 O2' O2 3.0(4) 4_565 2_665
F4 Li1 O2' O2 -177.0(4) 3_655 2_665
F4 Li1 O2' O2 93.0(4) . 2_665
F4" Li1 O2' O2 64.4(6) . 2_665
F4" Li1 O2' O2 -25.6(6) 4_565 2_665
O2 Li1 O2' O2 89.999(2) . 4_565
O2 Li1 O2' O2 180.000(1) 3_655 4_565
O2 Li1 O2' O2 -90.000(2) 2_665 4_565
F4 Li1 O2' O2 -177.0(4) 2_665 4_565
F4 Li1 O2' O2 -87.0(4) 4_565 4_565
F4 Li1 O2' O2 93.0(4) 3_655 4_565
F4 Li1 O2' O2 3.0(4) . 4_565
F4" Li1 O2' O2 -25.6(6) . 4_565
F4" Li1 O2' O2 -115.6(6) 4_565 4_565
F4 F5" C8 F5 -158(2) . .
F4 F5" C8 F4" -31(2) . .
F4 F5" C8 F6" -146.4(15) . .
F4 F5" C8 F6 -66(2) . .
F4 F5" C8 C5 96.7(13) . .
Li1 F4" C8 F5 84(2) . .
Li1 F4" C8 F5" 25(2) . .
Li1 F4" C8 F6" 139.5(18) . .
Li1 F4" C8 F6 161(3) . .
Li1 F4" C8 F4 -0.9(10) . .
Li1 F4" C8 C5 -104.1(16) . .
C8 F5" F4 O2 -129.1(8) . 4_565
C8 F5" F4 Li1 135.6(13) . .
F5 C8 F4 F5" 18.2(18) . .
F4" C8 F4 F5" 147(2) . .
F6" C8 F4 F5" 60(3) . .
F6 C8 F4 F5" 135.8(18) . .
C5 C8 F4 F5" -106.0(18) . .
F5 C8 F4 O2 143.8(6) . 4_565
F5" C8 F4 O2 125.7(19) . 4_565
F4" C8 F4 O2 -87.4(15) . 4_565
F6" C8 F4 O2 -174(2) . 4_565
F6 C8 F4 O2 -98.6(7) . 4_565
C5 C8 F4 O2 19.6(7) . 4_565
F5 C8 F4 Li1 -127.6(5) . .
F5" C8 F4 Li1 -145.8(18) . .
F4" C8 F4 Li1 1.2(14) . .
F6" C8 F4 Li1 -85(2) . .
F6 C8 F4 Li1 -10.0(7) . .
C5 C8 F4 Li1 108.2(5) . .
C1 B1 C1 C2 -10.8(12) 8_665 .
C1 B1 C1 C2 109.9(16) 7_565 .
C1 B1 C1 C2 -130.5(14) 2_565 .
C1 B1 C1 C6 170.0(12) 8_665 .
C1 B1 C1 C6 -69.3(7) 7_565 .
C1 B1 C1 C6 50.3(9) 2_565 .
C6 C1 C2 C3 0.6(9) . .
B1 C1 C2 C3 -178.6(14) . .
C1 C2 C3 C4 0.4(11) . .
C1 C2 C3 C7 -178.4(14) . .
F2 C7 C3 C4 -94.9(11) . .
F1 C7 C3 C4 26.9(14) . .
F3 C7 C3 C4 146.1(9) . .
F2 C7 C3 C2 84.0(11) . .
F1 C7 C3 C2 -154.3(8) . .
F3 C7 C3 C2 -35.0(12) . .
C2 C3 C4 C5 -0.5(15) . .
C7 C3 C4 C5 178.4(9) . .
C3 C4 C5 C6 -0.5(11) . .
C3 C4 C5 C8 177.5(9) . .
F5 C8 C5 C6 -34.5(8) . .
F5" C8 C5 C6 27.8(15) . .
F4" C8 C5 C6 152.6(14) . .
F6" C8 C5 C6 -89.7(14) . .
F6 C8 C5 C6 -166.2(6) . .
F4 C8 C5 C6 81.8(6) . .
F5 C8 C5 C4 147.4(7) . .
F5" C8 C5 C4 -150.3(15) . .
F4" C8 C5 C4 -25.5(15) . .
F6" C8 C5 C4 92.2(14) . .
F6 C8 C5 C4 15.7(8) . .
F4 C8 C5 C4 -96.2(6) . .
C4 C5 C6 C1 1.7(12) . .
C8 C5 C6 C1 -176.3(10) . .
C2 C1 C6 C5 -1.7(14) . .
B1 C1 C6 C5 177.6(9) . .
C1' B1 C1' C6' -77.8(10) 7_565 .
C1' B1 C1' C6' 166.5(18) 8_665 .
C1' B1 C1' C6' 44.4(14) 2_565 .
C1' B1 C1' C2' 102(3) 7_565 .
C1' B1 C1' C2' -14(2) 8_665 .
C1' B1 C1' C2' -136(2) 2_565 .
C6' C1' C2' C3' 0.4(17) . .
B1 C1' C2' C3' -179(2) . .
C1' C2' C3' C4' -0.4(16) . .
C2' C3' C4' C5' 0(2) . .
C3' C4' C5' C6' 0(2) . .
C3' C4' C5' C8' -173.9(17) . .
F4' C8' C5' C4' -22.8(17) . .
F6' C8' C5' C4' 91.9(11) . .
F5' C8' C5' C4' -147.1(11) . .
F4' C8' C5' C6' 163.1(13) . .
F6' C8' C5' C6' -82.2(12) . .
F5' C8' C5' C6' 38.8(14) . .
C4' C5' C6' C1' 0(2) . .
C8' C5' C6' C1' 173.7(16) . .
C2' C1' C6' C5' 0(2) . .
B1 C1' C6' C5' 179.5(15) . .
